data_4028171
loop_
_publ_author_name
'Suresh Pindi'
'Jianbin Wu'
'Guigen Li'

_publ_section_title
;
 Design, Synthesis, and Applications of Chiral N-2-Phenyl-2-propyl
 Sulfinyl Imines for Group-Assisted Purification (GAP) Asymmetric
 Synthesis
;
_journal_name_full 'Journal of Organic Chemistry'
_journal_page_first 4006
_journal_page_last 4012
_journal_paper_doi 10.1021/jo400354r
_journal_volume 78
_journal_year 2013
_chemical_absolute_configuration ad
_chemical_formula_moiety 'C19 H23 N O S'
_chemical_formula_sum 'C19 H23 N O S'
_chemical_formula_weight 313.44
_chemical_name_systematic
; 
 ? 
;
_space_group_IT_number 19
_symmetry_cell_setting orthorhombic
_symmetry_space_group_name_Hall 'P 2ac 2ab'
_symmetry_space_group_name_H-M 'P 21 21 21'
_atom_sites_solution_hydrogens geom
_atom_sites_solution_primary direct
_atom_sites_solution_secondary difmap
_audit_creation_method SHELXL-97
_cell_angle_alpha 90.00
_cell_angle_beta 90.00
_cell_angle_gamma 90.00
_cell_formula_units_Z 4
_cell_length_a 6.0540(13)
_cell_length_b 15.744(3)
_cell_length_c 18.136(4)
_cell_measurement_reflns_used 5891
_cell_measurement_temperature 298(2)
_cell_measurement_theta_max 23.62
_cell_measurement_theta_min 2.25
_cell_volume 1728.6(6)
_computing_cell_refinement 'Bruker SAINT'
_computing_data_collection 'Bruker APEX2'
_computing_data_reduction 'Bruker SAINT'
_computing_molecular_graphics 'Bruker SHELXTL'
_computing_publication_material 'Bruker SHELXTL'
_computing_structure_refinement 'SHELXL-97 (Sheldrick, 2008)'
_computing_structure_solution 'SHELXS-97 (Sheldrick, 2008)'
_diffrn_ambient_temperature 298(2)
_diffrn_measured_fraction_theta_full 1.000
_diffrn_measured_fraction_theta_max 0.999
_diffrn_measurement_device_type 'Bruker SMART APEX-II CCD'
_diffrn_measurement_method '\w scans'
_diffrn_radiation_monochromator graphite
_diffrn_radiation_source 'fine-focus sealed tube'
_diffrn_radiation_type MoK\a
_diffrn_radiation_wavelength 0.71073
_diffrn_reflns_av_R_equivalents 0.0336
_diffrn_reflns_av_sigmaI/netI 0.0269
_diffrn_reflns_limit_h_max 7
_diffrn_reflns_limit_h_min -7
_diffrn_reflns_limit_k_max 20
_diffrn_reflns_limit_k_min -20
_diffrn_reflns_limit_l_max 23
_diffrn_reflns_limit_l_min -23
_diffrn_reflns_number 21260
_diffrn_reflns_theta_full 25.00
_diffrn_reflns_theta_max 27.96
_diffrn_reflns_theta_min 1.71
_exptl_absorpt_coefficient_mu 0.189
_exptl_absorpt_correction_T_max 0.9813
_exptl_absorpt_correction_T_min 0.9214
_exptl_absorpt_correction_type multi-scan
_exptl_absorpt_process_details 'Bruker SADABS'
_exptl_crystal_colour colourless
_exptl_crystal_density_diffrn 1.204
_exptl_crystal_description prism
_exptl_crystal_F_000 672
_exptl_crystal_size_max 0.44
_exptl_crystal_size_mid 0.18
_exptl_crystal_size_min 0.10
_refine_diff_density_max 0.183
_refine_diff_density_min -0.129
_refine_diff_density_rms 0.029
_refine_ls_abs_structure_details 'Flack H D (1983), Acta Cryst. A39, 876-881'
_refine_ls_abs_structure_Flack 0.04(6)
_refine_ls_extinction_method none
_refine_ls_goodness_of_fit_ref 1.018
_refine_ls_hydrogen_treatment mixed
_refine_ls_matrix_type full
_refine_ls_number_parameters 214
_refine_ls_number_reflns 4127
_refine_ls_number_restraints 1
_refine_ls_restrained_S_all 1.020
_refine_ls_R_factor_all 0.0462
_refine_ls_R_factor_gt 0.0344
_refine_ls_shift/su_max 0.000
_refine_ls_shift/su_mean 0.000
_refine_ls_structure_factor_coef Fsqd
_refine_ls_weighting_details 'calc w=1/[\s^2^(Fo^2^)+(0.0339P)^2^+0.2289P] where P=(Fo^2^+2Fc^2^)/3'
_refine_ls_weighting_scheme calc
_refine_ls_wR_factor_gt 0.0742
_refine_ls_wR_factor_ref 0.0804
_reflns_number_gt 3458
_reflns_number_total 4127
_reflns_threshold_expression >2sigma(I)
_cod_data_source_file jo400354r_si_002.cif
_cod_data_source_block glsp1
_cod_database_code 4028171

loop_
_symmetry_equiv_pos_as_xyz
'x, y, z'
'-x+1/2, -y, z+1/2'
'-x, y+1/2, -z+1/2'
'x+1/2, -y+1/2, -z'

loop_
_atom_site_label
_atom_site_type_symbol
_atom_site_fract_x
_atom_site_fract_y
_atom_site_fract_z
_atom_site_U_iso_or_equiv
_atom_site_adp_type
_atom_site_occupancy
_atom_site_symmetry_multiplicity
_atom_site_calc_flag
_atom_site_refinement_flags
_atom_site_disorder_assembly
_atom_site_disorder_group
S1 S 1.03151(7) 0.43367(3) 0.17201(2) 0.04146(11) Uani 1 1 d . . .
O1 O 1.2429(2) 0.38748(10) 0.16925(8) 0.0654(4) Uani 1 1 d . . .
N1 N 0.8376(2) 0.38346(10) 0.12529(8) 0.0420(3) Uani 1 1 d D . .
H1A H 0.833(3) 0.3288(9) 0.1393(10) 0.047(5) Uiso 1 1 d D . .
C1 C 0.8555(3) 0.32542(10) 0.27939(8) 0.0370(4) Uani 1 1 d . . .
C2 C 1.0076(3) 0.26975(11) 0.31093(9) 0.0468(4) Uani 1 1 d . . .
H2A H 1.1477 0.2894 0.3231 0.056 Uiso 1 1 calc R . .
C3 C 0.9536(4) 0.18574(12) 0.32437(11) 0.0564(5) Uani 1 1 d . . .
H3A H 1.0571 0.1500 0.3461 0.068 Uiso 1 1 calc R . .
C4 C 0.7508(4) 0.15471(12) 0.30619(11) 0.0593(5) Uani 1 1 d . . .
H4A H 0.7154 0.0982 0.3155 0.071 Uiso 1 1 calc R . .
C5 C 0.5994(3) 0.20789(12) 0.27393(12) 0.0575(5) Uani 1 1 d . . .
H5A H 0.4614 0.1870 0.2606 0.069 Uiso 1 1 calc R . .
C6 C 0.6498(3) 0.29213(11) 0.26108(10) 0.0461(4) Uani 1 1 d . . .
H6A H 0.5442 0.3273 0.2398 0.055 Uiso 1 1 calc R . .
C7 C 0.9111(3) 0.41809(10) 0.26597(9) 0.0393(4) Uani 1 1 d . . .
C8 C 0.7102(3) 0.47680(11) 0.26862(11) 0.0501(5) Uani 1 1 d . . .
H8A H 0.6461 0.4751 0.3170 0.075 Uiso 1 1 calc R . .
H8B H 0.6031 0.4584 0.2330 0.075 Uiso 1 1 calc R . .
H8C H 0.7553 0.5338 0.2575 0.075 Uiso 1 1 calc R . .
C9 C 1.0902(3) 0.45169(12) 0.31754(10) 0.0539(5) Uani 1 1 d . . .
H9A H 1.0429 0.4454 0.3678 0.081 Uiso 1 1 calc R . .
H9B H 1.1165 0.5106 0.3072 0.081 Uiso 1 1 calc R . .
H9C H 1.2240 0.4201 0.3100 0.081 Uiso 1 1 calc R . .
C10 C 0.8367(3) 0.39389(11) 0.04471(9) 0.0441(4) Uani 1 1 d . A .
H10A H 0.9783 0.3743 0.0248 0.053 Uiso 1 1 calc R . .
C11 C 0.6512(4) 0.33639(13) 0.01572(10) 0.0578(5) Uani 1 1 d . . .
H11A H 0.6646 0.2809 0.0386 0.069 Uiso 0.637(9) 1 calc PR A 1
H11B H 0.5100 0.3602 0.0304 0.069 Uiso 0.637(9) 1 calc PR A 1
H11C H 0.7012 0.2779 0.0168 0.069 Uiso 0.363(9) 1 calc PR A 2
H11D H 0.5248 0.3410 0.0483 0.069 Uiso 0.363(9) 1 calc PR A 2
C12A C 0.6535(10) 0.3258(3) -0.0661(2) 0.0730(13) Uani 0.637(9) 1 d P A 1
H12A H 0.7855 0.3079 -0.0871 0.088 Uiso 0.637(9) 1 calc PR A 1
C13A C 0.4944(11) 0.3388(3) -0.1094(2) 0.086(2) Uani 0.637(9) 1 d P A 1
H13A H 0.3589 0.3568 -0.0910 0.103 Uiso 0.637(9) 1 calc PR A 1
H13B H 0.5125 0.3303 -0.1598 0.103 Uiso 0.637(9) 1 calc PR A 1
C12B C 0.5799(15) 0.3582(6) -0.0616(5) 0.069(3) Uiso 0.363(9) 1 d P A 2
H12B H 0.4909 0.4048 -0.0722 0.083 Uiso 0.363(9) 1 calc PR A 2
C13B C 0.6553(15) 0.3049(6) -0.1147(5) 0.076(3) Uiso 0.363(9) 1 d P A 2
H13C H 0.7442 0.2590 -0.1020 0.091 Uiso 0.363(9) 1 calc PR A 2
H13D H 0.6183 0.3143 -0.1638 0.091 Uiso 0.363(9) 1 calc PR A 2
C14 C 0.8046(3) 0.48637(11) 0.02504(9) 0.0422(4) Uani 1 1 d . . .
C15 C 0.6172(4) 0.52956(13) 0.04716(11) 0.0553(5) Uani 1 1 d . A .
H15A H 0.5108 0.5019 0.0753 0.066 Uiso 1 1 calc R . .
C16 C 0.5873(4) 0.61331(14) 0.02772(12) 0.0685(6) Uani 1 1 d . . .
H16A H 0.4605 0.6418 0.0428 0.082 Uiso 1 1 calc R A .
C17 C 0.7423(5) 0.65515(14) -0.01353(12) 0.0730(7) Uani 1 1 d . A .
H17A H 0.7202 0.7116 -0.0268 0.088 Uiso 1 1 calc R . .
C18 C 0.9286(5) 0.61376(15) -0.03498(12) 0.0725(7) Uani 1 1 d . . .
H18A H 1.0352 0.6421 -0.0625 0.087 Uiso 1 1 calc R A .
C19 C 0.9599(4) 0.52951(13) -0.01587(10) 0.0576(5) Uani 1 1 d . A .
H19A H 1.0876 0.5016 -0.0309 0.069 Uiso 1 1 calc R . .

loop_
_atom_site_aniso_label
_atom_site_aniso_U_11
_atom_site_aniso_U_22
_atom_site_aniso_U_33
_atom_site_aniso_U_23
_atom_site_aniso_U_13
_atom_site_aniso_U_12
S1 0.0383(2) 0.0470(2) 0.0391(2) 0.00272(19) -0.00321(17) -0.00730(19)
O1 0.0367(6) 0.1057(11) 0.0539(8) -0.0034(8) -0.0005(7) 0.0084(7)
N1 0.0483(8) 0.0406(8) 0.0372(7) 0.0062(6) -0.0089(6) -0.0067(7)
C1 0.0380(9) 0.0415(9) 0.0314(8) 0.0015(6) 0.0011(7) 0.0046(7)
C2 0.0458(10) 0.0539(10) 0.0406(9) -0.0002(7) -0.0035(8) 0.0123(8)
C3 0.0710(13) 0.0517(10) 0.0465(10) 0.0093(8) 0.0032(11) 0.0243(10)
C4 0.0707(13) 0.0404(10) 0.0669(13) 0.0104(9) 0.0198(11) 0.0072(10)
C5 0.0482(11) 0.0474(11) 0.0770(14) 0.0034(10) 0.0094(10) -0.0047(9)
C6 0.0389(9) 0.0410(9) 0.0584(11) 0.0081(8) -0.0001(9) 0.0025(8)
C7 0.0387(9) 0.0412(9) 0.0381(8) -0.0009(7) -0.0018(7) 0.0002(7)
C8 0.0504(11) 0.0384(9) 0.0616(11) -0.0012(8) 0.0037(9) 0.0060(8)
C9 0.0564(11) 0.0612(12) 0.0442(10) -0.0061(8) -0.0074(8) -0.0115(9)
C10 0.0485(10) 0.0491(10) 0.0346(8) 0.0015(7) -0.0027(8) -0.0006(8)
C11 0.0765(14) 0.0533(11) 0.0435(10) 0.0014(9) -0.0161(10) -0.0109(10)
C12A 0.094(3) 0.087(3) 0.0381(19) -0.0155(19) -0.012(2) -0.004(3)
C13A 0.135(5) 0.072(3) 0.051(2) 0.0064(17) -0.037(2) -0.034(3)
C14 0.0469(10) 0.0471(10) 0.0327(8) 0.0030(7) -0.0041(7) -0.0027(8)
C15 0.0558(12) 0.0575(12) 0.0527(11) 0.0088(9) 0.0006(9) 0.0029(9)
C16 0.0776(16) 0.0621(13) 0.0657(13) 0.0061(11) -0.0083(12) 0.0178(12)
C17 0.112(2) 0.0501(12) 0.0572(13) 0.0093(10) -0.0172(14) -0.0001(14)
C18 0.0979(19) 0.0667(14) 0.0529(12) 0.0151(10) 0.0061(12) -0.0249(14)
C19 0.0607(12) 0.0637(12) 0.0485(10) 0.0045(9) 0.0059(10) -0.0060(10)

loop_
_atom_type_symbol
_atom_type_description
_atom_type_scat_dispersion_real
_atom_type_scat_dispersion_imag
_atom_type_scat_source
C C 0.0033 0.0016 'International Tables Vol C Tables 4.2.6.8 and 6.1.1.4'
H H 0.0000 0.0000 'International Tables Vol C Tables 4.2.6.8 and 6.1.1.4'
N N 0.0061 0.0033 'International Tables Vol C Tables 4.2.6.8 and 6.1.1.4'
O O 0.0106 0.0060 'International Tables Vol C Tables 4.2.6.8 and 6.1.1.4'
S S 0.1246 0.1234 'International Tables Vol C Tables 4.2.6.8 and 6.1.1.4'

loop_
_geom_angle_atom_site_label_1
_geom_angle_atom_site_label_2
_geom_angle_atom_site_label_3
_geom_angle
O1 S1 N1 111.37(8)
O1 S1 C7 107.76(8)
N1 S1 C7 97.33(7)
C10 N1 S1 117.35(12)
C10 N1 H1A 112.8(12)
S1 N1 H1A 109.7(12)
C6 C1 C2 116.89(16)
C6 C1 C7 121.51(15)
C2 C1 C7 121.60(15)
C3 C2 C1 121.14(18)
C3 C2 H2A 119.4
C1 C2 H2A 119.4
C4 C3 C2 120.87(18)
C4 C3 H3A 119.6
C2 C3 H3A 119.6
C3 C4 C5 119.12(18)
C3 C4 H4A 120.4
C5 C4 H4A 120.4
C4 C5 C6 120.7(2)
C4 C5 H5A 119.7
C6 C5 H5A 119.7
C5 C6 C1 121.30(18)
C5 C6 H6A 119.4
C1 C6 H6A 119.4
C1 C7 C9 113.11(14)
C1 C7 C8 113.59(14)
C9 C7 C8 109.66(14)
C1 C7 S1 111.04(11)
C9 C7 S1 103.64(11)
C8 C7 S1 105.04(11)
C7 C8 H8A 109.5
C7 C8 H8B 109.5
H8A C8 H8B 109.5
C7 C8 H8C 109.5
H8A C8 H8C 109.5
H8B C8 H8C 109.5
C7 C9 H9A 109.5
C7 C9 H9B 109.5
H9A C9 H9B 109.5
C7 C9 H9C 109.5
H9A C9 H9C 109.5
H9B C9 H9C 109.5
N1 C10 C14 110.03(14)
N1 C10 C11 106.08(14)
C14 C10 C11 113.15(15)
N1 C10 H10A 109.2
C14 C10 H10A 109.2
C11 C10 H10A 109.2
C12A C11 C10 113.5(2)
C12B C11 C10 113.2(4)
C12A C11 H11A 108.9
C10 C11 H11A 108.9
C12A C11 H11B 108.9
C10 C11 H11B 108.9
H11A C11 H11B 107.7
C12B C11 H11C 108.9
C10 C11 H11C 108.9
C12B C11 H11D 108.9
C10 C11 H11D 108.9
H11C C11 H11D 107.8
C13A C12A C11 126.5(6)
C13A C12A H12A 116.7
C11 C12A H12A 116.7
C12A C13A H13A 120.0
C12A C13A H13B 120.0
H13A C13A H13B 120.0
C13B C12B C11 115.0(9)
C13B C12B H12B 122.5
C11 C12B H12B 122.5
C12B C13B H13C 120.0
C12B C13B H13D 120.0
H13C C13B H13D 120.0
C19 C14 C15 118.30(18)
C19 C14 C10 120.97(17)
C15 C14 C10 120.72(17)
C16 C15 C14 120.3(2)
C16 C15 H15A 119.8
C14 C15 H15A 119.8
C17 C16 C15 120.7(2)
C17 C16 H16A 119.6
C15 C16 H16A 119.6
C18 C17 C16 119.6(2)
C18 C17 H17A 120.2
C16 C17 H17A 120.2
C17 C18 C19 120.1(2)
C17 C18 H18A 120.0
C19 C18 H18A 120.0
C14 C19 C18 121.0(2)
C14 C19 H19A 119.5
C18 C19 H19A 119.5

loop_
_geom_bond_atom_site_label_1
_geom_bond_atom_site_label_2
_geom_bond_distance
S1 O1 1.4730(13)
S1 N1 1.6496(15)
S1 C7 1.8697(17)
N1 C10 1.471(2)
N1 H1A 0.898(14)
C1 C6 1.391(2)
C1 C2 1.394(2)
C1 C7 1.517(2)
C2 C3 1.384(3)
C2 H2A 0.9300
C3 C4 1.362(3)
C3 H3A 0.9300
C4 C5 1.373(3)
C4 H4A 0.9300
C5 C6 1.381(3)
C5 H5A 0.9300
C6 H6A 0.9300
C7 C9 1.527(2)
C7 C8 1.528(2)
C8 H8A 0.9600
C8 H8B 0.9600
C8 H8C 0.9600
C9 H9A 0.9600
C9 H9B 0.9600
C9 H9C 0.9600
C10 C14 1.512(2)
C10 C11 1.535(3)
C10 H10A 0.9800
C11 C12A 1.493(4)
C11 C12B 1.507(9)
C11 H11A 0.9700
C11 H11B 0.9700
C11 H11C 0.9700
C11 H11D 0.9700
C12A C13A 1.259(9)
C12A H12A 0.9300
C13A H13A 0.9300
C13A H13B 0.9300
C12B C13B 1.356(15)
C12B H12B 0.9300
C13B H13C 0.9300
C13B H13D 0.9300
C14 C19 1.377(3)
C14 C15 1.382(3)
C15 C16 1.377(3)
C15 H15A 0.9300
C16 C17 1.369(3)
C16 H16A 0.9300
C17 C18 1.360(3)
C17 H17A 0.9300
C18 C19 1.384(3)
C18 H18A 0.9300
C19 H19A 0.9300

loop_
_geom_torsion_atom_site_label_1
_geom_torsion_atom_site_label_2
_geom_torsion_atom_site_label_3
_geom_torsion_atom_site_label_4
_geom_torsion
O1 S1 N1 C10 -80.04(14)
C7 S1 N1 C10 167.58(13)
C6 C1 C2 C3 -1.1(2)
C7 C1 C2 C3 178.62(16)
C1 C2 C3 C4 0.9(3)
C2 C3 C4 C5 0.2(3)
C3 C4 C5 C6 -1.1(3)
C4 C5 C6 C1 0.8(3)
C2 C1 C6 C5 0.2(3)
C7 C1 C6 C5 -179.49(17)
C6 C1 C7 C9 154.46(16)
C2 C1 C7 C9 -25.3(2)
C6 C1 C7 C8 28.6(2)
C2 C1 C7 C8 -151.10(16)
C6 C1 C7 S1 -89.51(17)
C2 C1 C7 S1 90.77(16)
O1 S1 C7 C1 -64.25(13)
N1 S1 C7 C1 51.03(12)
O1 S1 C7 C9 57.49(13)
N1 S1 C7 C9 172.77(12)
O1 S1 C7 C8 172.56(11)
N1 S1 C7 C8 -72.16(12)
S1 N1 C10 C14 -60.87(18)
S1 N1 C10 C11 176.41(13)
N1 C10 C11 C12A -168.9(3)
C14 C10 C11 C12A 70.4(4)
N1 C10 C11 C12B 162.5(4)
C14 C10 C11 C12B 41.7(5)
C10 C11 C12A C13A -126.7(4)
C10 C11 C12B C13B 103.5(7)
N1 C10 C14 C19 120.76(18)
C11 C10 C14 C19 -120.78(19)
N1 C10 C14 C15 -59.9(2)
C11 C10 C14 C15 58.6(2)
C19 C14 C15 C16 0.7(3)
C10 C14 C15 C16 -178.69(18)
C14 C15 C16 C17 -0.2(3)
C15 C16 C17 C18 -0.6(3)
C16 C17 C18 C19 0.8(3)
C15 C14 C19 C18 -0.5(3)
C10 C14 C19 C18 178.85(18)
C17 C18 C19 C14 -0.2(3)
